data_2105351
loop_
_publ_author_name
'Khodadad, P.'
'Rodier, N.'
'Toffoli, P.'

_publ_section_title
;
 Structure cristalline de l'hexathiodimetaphosphate d'argent, Ag2 P2 S6
;
_journal_name_full 'Acta Crystallographica B (24,1968-38,1982)'
_journal_page_first 3561
_journal_page_last 3564
_journal_paper_doi 10.1107/S0567740878011590
_journal_volume 34
_journal_year 1978
_chemical_formula_sum 'Ag P S3'
_chemical_name_systematic 'Ag (P S3)'
_space_group_IT_number 12
_symmetry_space_group_name_Hall '-C 2y'
_symmetry_space_group_name_H-M 'C 1 2/m 1'
_cell_angle_alpha 90
_cell_angle_beta 143.1
_cell_angle_gamma 90
_cell_formula_units_Z 4
_cell_length_a 11.21
_cell_length_b 6.998
_cell_length_c 8.972
_cell_volume 422.595
_citation_journal_id_ASTM ACBCAR
_cod_data_source_file silver1-2_484.cif
_cod_data_source_block Ag1P1S3
_cod_original_cell_volume 422.5947
_cod_original_formula_sum 'Ag1 P1 S3'
_cod_database_code 2105351

loop_
_symmetry_equiv_pos_as_xyz
x,y,z
-x,y,-z
-x,-y,-z
x,-y,z
x+1/2,y+1/2,z
-x+1/2,y+1/2,-z
-x+1/2,-y+1/2,-z
x+1/2,-y+1/2,z

loop_
_atom_site_label
_atom_site_type_symbol
_atom_site_fract_x
_atom_site_fract_y
_atom_site_fract_z
_atom_site_occupancy
_atom_site_U_iso_or_equiv
S2 S 0.1349 0 0.9531 1 0.0
P1 P 0.937 0 0.5915 1 0.0
S1 S 0 0.779 0.5 1 0.0
S3 S 0.6485 0 0.358 1 0.0
Ag1 Ag 0 0.2715 0 1 0.0
